data_7101614
loop_
_publ_author_name
'Chen, Chun-Long'
'Beatty, Alicia M'

_publ_section_title
;
 From crystal engineering to cluster engineering: How to transform
 cadmium chloride from 2-D to 0-D.
;
_journal_issue 1
_journal_name_full 'Chemical communications (Cambridge, England)'
_journal_page_first 76
_journal_page_last 78
_journal_paper_doi 10.1039/b613761j
_journal_year 2007
_chemical_formula_sum 'C24 H28 Cd2 Cl8 N4'
_chemical_formula_weight 880.90
_chemical_name_systematic
;
?
;
_space_group_IT_number 14
_symmetry_cell_setting monoclinic
_symmetry_space_group_name_Hall '-P 2ybc'
_symmetry_space_group_name_H-M 'P 1 21/c 1'
_atom_sites_solution_hydrogens geom
_atom_sites_solution_primary direct
_atom_sites_solution_secondary difmap
_audit_creation_method SHELXL-97
_cell_angle_alpha 90.00
_cell_angle_beta 97.447(6)
_cell_angle_gamma 90.00
_cell_formula_units_Z 1
_cell_length_a 14.765(5)
_cell_length_b 7.271(3)
_cell_length_c 7.363(3)
_cell_measurement_reflns_used 3225
_cell_measurement_temperature 299(2)
_cell_measurement_theta_max 25.023
_cell_measurement_theta_min 2.783
_cell_volume 783.8(5)
_computing_cell_refinement SMART
_computing_data_collection 'SMART (Bruker,1998)'
_computing_data_reduction 'SAINT (Bruker, 1999)'
_computing_molecular_graphics 'SHELXTL (Bruker, 1998)'
_computing_publication_material SHELXTL
_computing_structure_refinement 'SHELXL-97 (Sheldrick, 1997)'
_computing_structure_solution 'SHELXS-97 (Sheldrick, 1990)'
_diffrn_ambient_temperature 299(2)
_diffrn_measured_fraction_theta_full 0.999
_diffrn_measured_fraction_theta_max 0.999
_diffrn_measurement_device_type 'CCD area detector'
_diffrn_measurement_method 'phi and omega scans'
_diffrn_radiation_monochromator graphite
_diffrn_radiation_source 'fine-focus sealed tube'
_diffrn_radiation_type MoK\a
_diffrn_radiation_wavelength 0.71073
_diffrn_reflns_av_R_equivalents 0.0282
_diffrn_reflns_av_sigmaI/netI 0.0244
_diffrn_reflns_limit_h_max 17
_diffrn_reflns_limit_h_min -17
_diffrn_reflns_limit_k_max 8
_diffrn_reflns_limit_k_min -8
_diffrn_reflns_limit_l_max 8
_diffrn_reflns_limit_l_min -8
_diffrn_reflns_number 5557
_diffrn_reflns_theta_full 25.03
_diffrn_reflns_theta_max 25.03
_diffrn_reflns_theta_min 2.78
_exptl_absorpt_coefficient_mu 2.061
_exptl_absorpt_correction_T_max 0.9221
_exptl_absorpt_correction_T_min 0.6163
_exptl_absorpt_correction_type none
_exptl_absorpt_process_details '(SADABS; Sheldrick, 1996)'
_exptl_crystal_colour colorless
_exptl_crystal_density_diffrn 1.866
_exptl_crystal_density_method 'not measured'
_exptl_crystal_description plate
_exptl_crystal_F_000 432
_exptl_crystal_size_max 0.26
_exptl_crystal_size_mid 0.25
_exptl_crystal_size_min 0.04
_refine_diff_density_max 0.288
_refine_diff_density_min -0.493
_refine_diff_density_rms 0.062
_refine_ls_extinction_method none
_refine_ls_goodness_of_fit_ref 1.045
_refine_ls_hydrogen_treatment none
_refine_ls_matrix_type full
_refine_ls_number_parameters 88
_refine_ls_number_reflns 1393
_refine_ls_number_restraints 0
_refine_ls_restrained_S_all 1.045
_refine_ls_R_factor_all 0.0228
_refine_ls_R_factor_gt 0.0187
_refine_ls_shift/su_max 0.001
_refine_ls_shift/su_mean 0.000
_refine_ls_structure_factor_coef Fsqd
_refine_ls_weighting_details 'calc w=1/[\s^2^(Fo^2^)+(0.0240P)^2^+0.3877P] where P=(Fo^2^+2Fc^2^)/3'
_refine_ls_weighting_scheme calc
_refine_ls_wR_factor_gt 0.0473
_refine_ls_wR_factor_ref 0.0505
_reflns_number_gt 1255
_reflns_number_total 1393
_reflns_threshold_expression >2sigma(I)
_cod_data_source_file b613761j.txt
_cod_data_source_block complex1
_cod_depositor_comments
;
The following automatic conversions were performed:
'_symmetry_cell_setting' value 'Monoclinic' changed to 'monoclinic'
according to '/home/saulius/struct/CIF-dictionaries/cif_core.dic'
dictionary named 'cif_core.dic' version 2.4.1 from 2010-06-29.

Automatic conversion script
Id: cif_fix_enum 1527 2010-12-29 10:47:43Z saulius 
;
_cod_original_sg_symbol_H-M P2(1)/c
_cod_database_code 7101614

loop_
_symmetry_equiv_pos_as_xyz
'x, y, z'
'-x, y+1/2, -z+1/2'
'-x, -y, -z'
'x, -y-1/2, z-1/2'

loop_
_atom_site_label
_atom_site_type_symbol
_atom_site_fract_x
_atom_site_fract_y
_atom_site_fract_z
_atom_site_U_iso_or_equiv
_atom_site_adp_type
_atom_site_occupancy
_atom_site_symmetry_multiplicity
_atom_site_calc_flag
_atom_site_refinement_flags
Cd1 Cd 1.0000 0.0000 1.0000 0.02789(10) Uani 1 2 d S
Cl1 Cl 0.82890(4) 0.05059(10) 0.97310(10) 0.04311(17) Uani 1 1 d .
Cl2 Cl 1.02615(4) 0.20030(8) 1.30630(8) 0.03743(16) Uani 1 1 d .
N1 N 0.82842(14) 0.0191(3) 1.4053(3) 0.0405(5) Uani 1 1 d .
H1A H 0.8607 -0.0557 1.4847 0.061 Uiso 1 1 calc R
H1B H 0.8471 0.1344 1.4265 0.061 Uiso 1 1 calc R
H1C H 0.8365 -0.0127 1.2918 0.061 Uiso 1 1 calc R
C1 C 0.73134(17) 0.0047(3) 1.4266(4) 0.0331(5) Uani 1 1 d .
C2 C 0.66927(19) 0.1080(5) 1.3186(4) 0.0597(9) Uani 1 1 d .
H2A H 0.6878 0.1808 1.2263 0.072 Uiso 1 1 calc R
C3 C 0.57868(18) 0.1044(5) 1.3467(4) 0.0577(9) Uani 1 1 d .
H3A H 0.5366 0.1748 1.2717 0.069 Uiso 1 1 calc R
C4 C 0.54875(17) -0.0009(3) 1.4830(3) 0.0313(5) Uani 1 1 d .
C5 C 0.61385(18) -0.1060(4) 1.5874(4) 0.0525(8) Uani 1 1 d .
H5A H 0.5960 -0.1807 1.6790 0.063 Uiso 1 1 calc R
C6 C 0.70461(17) -0.1034(4) 1.5599(4) 0.0484(7) Uani 1 1 d .
H6A H 0.7471 -0.1754 1.6323 0.058 Uiso 1 1 calc R

loop_
_atom_site_aniso_label
_atom_site_aniso_U_11
_atom_site_aniso_U_22
_atom_site_aniso_U_33
_atom_site_aniso_U_23
_atom_site_aniso_U_13
_atom_site_aniso_U_12
Cd1 0.02700(15) 0.02871(15) 0.02891(15) 0.00028(9) 0.00717(10) 0.00027(9)
Cl1 0.0276(3) 0.0508(4) 0.0512(4) 0.0024(3) 0.0062(3) 0.0021(3)
Cl2 0.0433(3) 0.0348(3) 0.0346(3) -0.0093(2) 0.0064(3) 0.0022(3)
N1 0.0265(11) 0.0463(13) 0.0498(14) 0.0016(10) 0.0094(10) -0.0012(9)
C1 0.0256(12) 0.0371(14) 0.0379(14) -0.0042(10) 0.0089(10) -0.0015(9)
C2 0.0354(15) 0.080(2) 0.066(2) 0.0390(17) 0.0170(14) 0.0047(15)
C3 0.0289(14) 0.078(2) 0.067(2) 0.0413(17) 0.0097(13) 0.0100(14)
C4 0.0277(13) 0.0321(13) 0.0347(13) -0.0021(10) 0.0066(10) -0.0020(9)
C5 0.0356(14) 0.067(2) 0.0579(18) 0.0309(16) 0.0181(13) 0.0084(13)
C6 0.0315(13) 0.0606(19) 0.0540(17) 0.0217(14) 0.0095(12) 0.0119(12)

loop_
_atom_type_symbol
_atom_type_description
_atom_type_scat_dispersion_real
_atom_type_scat_dispersion_imag
_atom_type_scat_source
C C 0.0033 0.0016 'International Tables Vol C Tables 4.2.6.8 and 6.1.1.4'
H H 0.0000 0.0000 'International Tables Vol C Tables 4.2.6.8 and 6.1.1.4'
O O 0.0106 0.0060 'International Tables Vol C Tables 4.2.6.8 and 6.1.1.4'
Cl Cl 0.1484 0.1585 'International Tables Vol C Tables 4.2.6.8 and 6.1.1.4'
Cd Cd -0.8075 1.2024 'International Tables Vol C Tables 4.2.6.8 and 6.1.1.4'
Sn Sn -0.6537 1.4246 'International Tables Vol C Tables 4.2.6.8 and 6.1.1.4'
N N 0.0061 0.0033 'International Tables Vol C Tables 4.2.6.8 and 6.1.1.4'

loop_
_geom_angle_atom_site_label_1
_geom_angle_atom_site_label_2
_geom_angle_atom_site_label_3
_geom_angle
_geom_angle_site_symmetry_1
_geom_angle_site_symmetry_3
Cl1 Cd1 Cl1 180.0 3_757 .
Cl1 Cd1 Cl2 92.96(2) 3_757 2_747
Cl1 Cd1 Cl2 87.04(2) . 2_747
Cl1 Cd1 Cl2 87.04(2) 3_757 4_565
Cl1 Cd1 Cl2 92.96(2) . 4_565
Cl2 Cd1 Cl2 180.0 2_747 4_565
Cl1 Cd1 Cl2 91.17(2) 3_757 3_757
Cl1 Cd1 Cl2 88.83(2) . 3_757
Cl2 Cd1 Cl2 89.48(3) 2_747 3_757
Cl2 Cd1 Cl2 90.52(3) 4_565 3_757
Cl1 Cd1 Cl2 88.83(2) 3_757 .
Cl1 Cd1 Cl2 91.17(2) . .
Cl2 Cd1 Cl2 90.52(3) 2_747 .
Cl2 Cd1 Cl2 89.48(3) 4_565 .
Cl2 Cd1 Cl2 180.0 3_757 .
Cd1 Cl2 Cd1 152.20(3) 2_757 .
C1 N1 H1A 109.5 . .
C1 N1 H1B 109.5 . .
H1A N1 H1B 109.5 . .
C1 N1 H1C 109.5 . .
H1A N1 H1C 109.5 . .
H1B N1 H1C 109.5 . .
C6 C1 C2 120.4(2) . .
C6 C1 N1 120.0(2) . .
C2 C1 N1 119.5(2) . .
C1 C2 C3 119.6(3) . .
C1 C2 H2A 120.2 . .
C3 C2 H2A 120.2 . .
C4 C3 C2 121.9(2) . .
C4 C3 H3A 119.1 . .
C2 C3 H3A 119.1 . .
C3 C4 C5 116.5(2) . .
C3 C4 C4 121.6(3) . 3_658
C5 C4 C4 121.9(3) . 3_658
C4 C5 C6 121.9(2) . .
C4 C5 H5A 119.0 . .
C6 C5 H5A 119.0 . .
C1 C6 C5 119.6(2) . .
C1 C6 H6A 120.2 . .
C5 C6 H6A 120.2 . .

loop_
_geom_bond_atom_site_label_1
_geom_bond_atom_site_label_2
_geom_bond_distance
_geom_bond_site_symmetry_2
Cd1 Cl1 2.5352(10) 3_757
Cd1 Cl1 2.5352(11) .
Cd1 Cl2 2.6597(9) 2_747
Cd1 Cl2 2.6598(9) 4_565
Cd1 Cl2 2.6704(9) 3_757
Cd1 Cl2 2.6704(9) .
Cl2 Cd1 2.6598(9) 2_757
N1 C1 1.466(3) .
N1 H1A 0.8900 .
N1 H1B 0.8900 .
N1 H1C 0.8900 .
C1 C6 1.355(4) .
C1 C2 1.359(4) .
C2 C3 1.380(4) .
C2 H2A 0.9300 .
C3 C4 1.380(4) .
C3 H3A 0.9300 .
C4 C5 1.381(4) .
C4 C4 1.493(5) 3_658
C5 C6 1.381(3) .
C5 H5A 0.9300 .
C6 H6A 0.9300 .

loop_
_geom_hbond_atom_site_label_D
_geom_hbond_atom_site_label_H
_geom_hbond_atom_site_label_A
_geom_hbond_distance_DH
_geom_hbond_distance_HA
_geom_hbond_distance_DA
_geom_hbond_angle_DHA
_geom_hbond_site_symmetry_A
N1 H1A Cl2 0.89 2.37 3.238(2) 166.2 3_758
N1 H1B Cl1 0.89 2.34 3.168(2) 155.6 4_566
N1 H1B Cl2 0.89 2.93 3.368(2) 111.8 .
N1 H1C Cl1 0.89 2.38 3.192(3) 151.8 .
